data_1556524
loop_
_publ_author_name
'Sukhikh, T.S.'
'Vostrikova, K.E.'

_publ_section_title
;
 Assembly of Mn(III) Schiff Base Complexes with Heptacyanorhenate (IV)
;
_journal_name_full Inorganics
_journal_page_first 59
_journal_paper_doi 10.3390/inorganics5030059
_journal_volume 5
_journal_year 2017
_chemical_formula_moiety 'C7 N7 Re, 2(C18 H22 Mn N2 O6), C24 H20 P, 6(O)'
_chemical_formula_sum 'C67 H64 Mn2 N11 O18 P Re'
_chemical_formula_weight 1638.34
_space_group_crystal_system triclinic
_space_group_IT_number 2
_space_group_name_Hall '-P 1'
_space_group_name_H-M_alt 'P -1'
_atom_sites_solution_hydrogens mixed
_atom_sites_solution_primary dual
_cell_angle_alpha 84.638(3)
_cell_angle_beta 82.694(4)
_cell_angle_gamma 65.057(3)
_cell_formula_units_Z 2
_cell_length_a 14.2002(9)
_cell_length_b 15.7993(9)
_cell_length_c 18.0470(11)
_cell_measurement_reflns_used 9837
_cell_measurement_temperature 200(2)
_cell_measurement_theta_max 28.83
_cell_measurement_theta_min 2.62
_cell_volume 3637.9(4)
_computing_molecular_graphics 'Olex2 (Dolomanov et al., 2009)'
_computing_publication_material 'Olex2 (Dolomanov et al., 2009)'
_computing_structure_refinement 'ShelXL (Sheldrick, 2015)'
_computing_structure_solution 'ShelXT (Sheldrick, 2015)'
_diffrn_ambient_temperature 200(2)
_diffrn_measured_fraction_theta_full 0.995
_diffrn_measured_fraction_theta_max 0.985
_diffrn_measurement_device_type 'CCD area detector'
_diffrn_measurement_method 'phi and omega scans'
_diffrn_radiation_monochromator graphite
_diffrn_radiation_type MoK\a
_diffrn_radiation_wavelength 0.71073
_diffrn_reflns_av_R_equivalents 0.0281
_diffrn_reflns_av_unetI/netI 0.0426
_diffrn_reflns_Laue_measured_fraction_full 0.995
_diffrn_reflns_Laue_measured_fraction_max 0.985
_diffrn_reflns_limit_h_max 19
_diffrn_reflns_limit_h_min -19
_diffrn_reflns_limit_k_max 21
_diffrn_reflns_limit_k_min -21
_diffrn_reflns_limit_l_max 24
_diffrn_reflns_limit_l_min -24
_diffrn_reflns_number 43543
_diffrn_reflns_point_group_measured_fraction_full 0.995
_diffrn_reflns_point_group_measured_fraction_max 0.985
_diffrn_reflns_theta_full 25.242
_diffrn_reflns_theta_max 28.881
_diffrn_reflns_theta_min 1.589
_exptl_absorpt_coefficient_mu 2.098
_exptl_absorpt_correction_T_max 0.7458
_exptl_absorpt_correction_T_min 0.5533
_exptl_absorpt_correction_type multi-scan
_exptl_crystal_colour brown
_exptl_crystal_colour_primary brown
_exptl_crystal_density_diffrn 1.496
_exptl_crystal_density_meas .
_exptl_crystal_description prism
_exptl_crystal_F_000 1654
_exptl_crystal_size_max 0.3
_exptl_crystal_size_mid 0.15
_exptl_crystal_size_min 0.13
_refine_diff_density_max 2.182
_refine_diff_density_min -0.784
_refine_diff_density_rms 0.103
_refine_ls_extinction_coef .
_refine_ls_extinction_method none
_refine_ls_goodness_of_fit_ref 1.120
_refine_ls_hydrogen_treatment constr
_refine_ls_matrix_type full
_refine_ls_number_parameters 909
_refine_ls_number_reflns 18851
_refine_ls_number_restraints 0
_refine_ls_restrained_S_all 1.120
_refine_ls_R_factor_all 0.0495
_refine_ls_R_factor_gt 0.0394
_refine_ls_shift/su_max 0.001
_refine_ls_shift/su_mean 0.000
_refine_ls_structure_factor_coef Fsqd
_refine_ls_weighting_details 'w=1/[\s^2^(Fo^2^)+(0.0310P)^2^+7.9890P] where P=(Fo^2^+2Fc^2^)/3'
_refine_ls_weighting_scheme calc
_refine_ls_wR_factor_gt 0.0944
_refine_ls_wR_factor_ref 0.0978
_reflns_Friedel_coverage 0.000
_reflns_Friedel_fraction_full .
_reflns_Friedel_fraction_max .
_reflns_number_gt 16297
_reflns_number_total 18851
_reflns_threshold_expression 'I > 2\s(I)'
_cod_data_source_file cd3_kv883.cif
_cod_data_source_block kv883
_cod_database_code 1556524
_shelx_space_group_comment
;
The symmetry employed for this shelxl refinement is uniquely defined
by the following loop, which should always be used as a source of
symmetry information in preference to the above space-group names.
They are only intended as comments.
;
_olex2_refinement_description
;
1. Fixed Uiso
 At 1.2 times of:
  All C(H) groups, All C(H,H) groups
 At 1.5 times of:
  All C(H,H,H) groups, All O(H,H) groups
2.a Rotating group:
 O23(H23A,H23B), O24(H24A,H24B), O13(H13A,H13B), O14(H14A,H14B)
2.b Secondary CH2 refined with riding coordinates:
 C217(H21A,H21B), C218(H21C,H21D), C117(H11A,H11B), C118(H11C,H11D)
2.c Aromatic/amide H refined with riding coordinates:
 C212(H212), C213(H213), C214(H214), C216(H216), C219(H219), C223(H223),
 C224(H224), C225(H225), C112(H112), C113(H113), C114(H114), C116(H116),
 C119(H119), C123(H123), C124(H124), C125(H125), C42(H42), C43(H43), C44(H44),
 C45(H45), C46(H46), C52(H52), C53(H53), C54(H54), C55(H55), C56(H56), C62(H62),
  C63(H63), C64(H64), C65(H65), C66(H66), C72(H72), C73(H73), C74(H74),
 C75(H75), C76(H76)
2.d Idealised Me refined as rotating group:
 C226(H22A,H22B,H22C), C227(H22D,H22E,H22F), C126(H12A,H12B,H12C), C127(H12D,
 H12E,H12F)
;
_olex2_submission_special_instructions 'No special instructions were received'

loop_
_space_group_symop_operation_xyz
'x, y, z'
'-x, -y, -z'

loop_
_atom_site_label
_atom_site_type_symbol
_atom_site_fract_x
_atom_site_fract_y
_atom_site_fract_z
_atom_site_U_iso_or_equiv
_atom_site_adp_type
_atom_site_occupancy
_atom_site_site_symmetry_order
_atom_site_calc_flag
_atom_site_refinement_flags_posn
_atom_site_refinement_flags_adp
_atom_site_refinement_flags_occupancy
_atom_site_disorder_assembly
_atom_site_disorder_group
Re1 Re 0.70712(2) 0.47239(2) 0.71721(2) 0.02297(4) Uani 1 1 d . . . . .
N31 N 0.8049(3) 0.3267(2) 0.5837(2) 0.0396(8) Uani 1 1 d . . . . .
N32 N 0.9158(3) 0.5098(3) 0.6724(2) 0.0391(8) Uani 1 1 d . . . . .
N33 N 0.8793(3) 0.3542(3) 0.8339(2) 0.0470(9) Uani 1 1 d . . . . .
N34 N 0.6253(4) 0.3314(3) 0.8187(3) 0.0559(11) Uani 1 1 d . . . . .
N35 N 0.6053(3) 0.6365(3) 0.8373(2) 0.0426(9) Uani 1 1 d . . . . .
N36 N 0.4743(3) 0.5165(2) 0.6748(2) 0.0372(8) Uani 1 1 d . . . . .
N37 N 0.6537(3) 0.6332(2) 0.5834(2) 0.0389(8) Uani 1 1 d . . . . .
C31 C 0.7705(3) 0.3752(2) 0.6329(2) 0.0269(8) Uani 1 1 d . . . . .
C32 C 0.8405(3) 0.5000(2) 0.6889(2) 0.0279(8) Uani 1 1 d . . . . .
C33 C 0.8191(3) 0.3948(3) 0.7918(2) 0.0316(8) Uani 1 1 d . . . . .
C34 C 0.6521(3) 0.3823(3) 0.7834(2) 0.0343(9) Uani 1 1 d . . . . .
C35 C 0.6408(3) 0.5781(3) 0.7949(2) 0.0268(7) Uani 1 1 d . . . . .
C36 C 0.5563(3) 0.5010(2) 0.6899(2) 0.0267(7) Uani 1 1 d . . . . .
C37 C 0.6721(3) 0.5768(2) 0.6309(2) 0.0267(7) Uani 1 1 d . . . . .
Mn2 Mn 1.39477(4) -0.14839(3) 0.49227(3) 0.02164(11) Uani 1 1 d . . . . .
O21 O 1.3925(2) -0.05667(17) 0.41754(14) 0.0257(5) Uani 1 1 d . . . . .
O22 O 1.3658(2) -0.06772(16) 0.57029(13) 0.0241(5) Uani 1 1 d . . . . .
O23 O 1.21731(19) -0.10856(16) 0.48870(14) 0.0252(5) Uani 1 1 d . . . . .
H23A H 1.1977 -0.0787 0.4473 0.038 Uiso 1 1 d GR . . . .
H23B H 1.1820 -0.0737 0.5251 0.038 Uiso 1 1 d GR . . . .
O24 O 1.5709(2) -0.20463(18) 0.49460(16) 0.0318(6) Uani 1 1 d . . . . .
H24A H 1.5906 -0.2459 0.5311 0.048 Uiso 1 1 d GR . . . .
H24B H 1.5881 -0.1595 0.5013 0.048 Uiso 1 1 d GR . . . .
O25 O 1.3710(2) 0.09563(19) 0.34103(15) 0.0336(6) Uani 1 1 d . . . . .
O26 O 1.3403(2) 0.06772(18) 0.65180(15) 0.0314(6) Uani 1 1 d . . . . .
N21 N 1.4269(2) -0.2436(2) 0.41746(18) 0.0282(7) Uani 1 1 d . . . . .
N22 N 1.3912(2) -0.24962(19) 0.56388(18) 0.0252(6) Uani 1 1 d . . . . .
C210 C 1.3693(3) -0.0877(2) 0.6431(2) 0.0217(7) Uani 1 1 d . . . . .
C211 C 1.3545(3) -0.0151(2) 0.6898(2) 0.0243(7) Uani 1 1 d . . . . .
C212 C 1.3538(3) -0.0296(3) 0.7662(2) 0.0322(8) Uani 1 1 d . . . . .
H212 H 1.3430 0.0203 0.7965 0.039 Uiso 1 1 calc R . . . .
C213 C 1.3687(3) -0.1171(3) 0.7994(2) 0.0370(9) Uani 1 1 d . . . . .
H213 H 1.3687 -0.1269 0.8521 0.044 Uiso 1 1 calc R . . . .
C214 C 1.3833(3) -0.1887(3) 0.7557(2) 0.0335(9) Uani 1 1 d . . . . .
H214 H 1.3932 -0.2482 0.7785 0.040 Uiso 1 1 calc R . . . .
C215 C 1.3838(3) -0.1756(2) 0.6773(2) 0.0248(7) Uani 1 1 d . . . . .
C216 C 1.3909(3) -0.2503(2) 0.6355(2) 0.0219(7) Uani 1 1 d . . . . .
H216 H 1.3960 -0.3061 0.6629 0.026 Uiso 1 1 calc R . . . .
C217 C 1.3841(4) -0.3263(3) 0.5267(2) 0.0350(9) Uani 1 1 d . . . . .
H21A H 1.3105 -0.3104 0.5193 0.042 Uiso 1 1 calc R . . . .
H21B H 1.4105 -0.3848 0.5580 0.042 Uiso 1 1 calc R . . . .
C218 C 1.4489(3) -0.3388(3) 0.4523(2) 0.0367(9) Uani 1 1 d . . . . .
H21C H 1.5240 -0.3727 0.4594 0.044 Uiso 1 1 calc R . . . .
H21D H 1.4302 -0.3753 0.4198 0.044 Uiso 1 1 calc R . . . .
C219 C 1.4350(3) -0.2299(3) 0.3462(2) 0.0303(8) Uani 1 1 d . . . . .
H219 H 1.4493 -0.2815 0.3168 0.036 Uiso 1 1 calc R . . . .
C220 C 1.4245(3) -0.1441(3) 0.3069(2) 0.0297(8) Uani 1 1 d . . . . .
C221 C 1.4034(3) -0.0621(3) 0.3441(2) 0.0252(7) Uani 1 1 d . . . . .
C222 C 1.3930(3) 0.0201(3) 0.3005(2) 0.0281(8) Uani 1 1 d . . . . .
C223 C 1.4049(3) 0.0194(3) 0.2235(2) 0.0377(9) Uani 1 1 d . . . . .
H223 H 1.3983 0.0747 0.1946 0.045 Uiso 1 1 calc R . . . .
C224 C 1.4266(4) -0.0630(4) 0.1875(2) 0.0468(12) Uani 1 1 d . . . . .
H224 H 1.4352 -0.0629 0.1345 0.056 Uiso 1 1 calc R . . . .
C225 C 1.4353(4) -0.1420(3) 0.2274(2) 0.0407(10) Uani 1 1 d . . . . .
H225 H 1.4487 -0.1967 0.2022 0.049 Uiso 1 1 calc R . . . .
C226 C 1.3215(3) 0.1457(3) 0.6944(2) 0.0352(9) Uani 1 1 d . . . . .
H22A H 1.3114 0.2006 0.6607 0.053 Uiso 1 1 calc GR . . . .
H22B H 1.3814 0.1317 0.7225 0.053 Uiso 1 1 calc GR . . . .
H22C H 1.2587 0.1586 0.7293 0.053 Uiso 1 1 calc GR . . . .
C227 C 1.3636(3) 0.1803(3) 0.3002(2) 0.0363(9) Uani 1 1 d . . . . .
H22D H 1.3099 0.1986 0.2654 0.055 Uiso 1 1 calc GR . . . .
H22E H 1.4309 0.1701 0.2721 0.055 Uiso 1 1 calc GR . . . .
H22F H 1.3448 0.2300 0.3353 0.055 Uiso 1 1 calc GR . . . .
Mn1 Mn 1.10995(4) 0.15134(3) 0.49877(3) 0.02127(11) Uani 1 1 d . . . . .
O11 O 1.1166(2) 0.05615(16) 0.57170(14) 0.0251(5) Uani 1 1 d . . . . .
O12 O 1.14172(19) 0.07329(15) 0.41882(13) 0.0230(5) Uani 1 1 d . . . . .
O13 O 1.28932(19) 0.11262(16) 0.49927(14) 0.0251(5) Uani 1 1 d . . . . .
H13A H 1.3226 0.0855 0.4590 0.038 Uiso 1 1 d GR . . . .
H13B H 1.3128 0.0753 0.5370 0.038 Uiso 1 1 d GR . . . .
O14 O 0.9380(2) 0.19627(18) 0.48631(16) 0.0311(6) Uani 1 1 d . . . . .
H14A H 0.8997 0.2331 0.5214 0.047 Uiso 1 1 d GR . . . .
H14B H 0.9240 0.1476 0.4895 0.047 Uiso 1 1 d GR . . . .
O15 O 1.1636(2) -0.05844(17) 0.33503(14) 0.0288(6) Uani 1 1 d . . . . .
O16 O 1.1356(2) -0.09749(17) 0.64638(15) 0.0306(6) Uani 1 1 d . . . . .
N11 N 1.0706(2) 0.2454(2) 0.57528(18) 0.0266(6) Uani 1 1 d . . . . .
N12 N 1.1077(2) 0.25703(19) 0.43029(17) 0.0247(6) Uani 1 1 d . . . . .
C110 C 1.0991(3) 0.0609(2) 0.6452(2) 0.0224(7) Uani 1 1 d . . . . .
C111 C 1.1099(3) -0.0220(2) 0.6882(2) 0.0249(7) Uani 1 1 d . . . . .
C112 C 1.0956(3) -0.0222(3) 0.7649(2) 0.0322(8) Uani 1 1 d . . . . .
H112 H 1.1052 -0.0787 0.7929 0.039 Uiso 1 1 calc R . . . .
C113 C 1.0672(4) 0.0600(3) 0.8025(2) 0.0374(9) Uani 1 1 d . . . . .
H113 H 1.0576 0.0588 0.8556 0.045 Uiso 1 1 calc R . . . .
C114 C 1.0533(3) 0.1414(3) 0.7632(2) 0.0336(9) Uani 1 1 d . . . . .
H114 H 1.0321 0.1973 0.7889 0.040 Uiso 1 1 calc R . . . .
C115 C 1.0703(3) 0.1434(3) 0.6838(2) 0.0248(7) Uani 1 1 d . . . . .
C116 C 1.0559(3) 0.2308(2) 0.6463(2) 0.0268(7) Uani 1 1 d . . . . .
H116 H 1.0332 0.2833 0.6765 0.032 Uiso 1 1 calc R . . . .
C117 C 1.0463(4) 0.3408(3) 0.5428(2) 0.0375(10) Uani 1 1 d . . . . .
H11A H 1.0623 0.3774 0.5771 0.045 Uiso 1 1 calc R . . . .
H11B H 0.9713 0.3730 0.5352 0.045 Uiso 1 1 calc R . . . .
C118 C 1.1110(4) 0.3334(3) 0.4697(2) 0.0358(9) Uani 1 1 d . . . . .
H11C H 1.0826 0.3929 0.4398 0.043 Uiso 1 1 calc R . . . .
H11D H 1.1838 0.3194 0.4780 0.043 Uiso 1 1 calc R . . . .
C119 C 1.1055(3) 0.2617(2) 0.3593(2) 0.0268(8) Uani 1 1 d . . . . .
H119 H 1.0989 0.3188 0.3334 0.032 Uiso 1 1 calc R . . . .
C120 C 1.1121(3) 0.1874(2) 0.3155(2) 0.0242(7) Uani 1 1 d . . . . .
C121 C 1.1319(3) 0.0968(2) 0.34765(19) 0.0206(7) Uani 1 1 d . . . . .
C122 C 1.1434(3) 0.0264(2) 0.2992(2) 0.0238(7) Uani 1 1 d . . . . .
C123 C 1.1351(3) 0.0453(3) 0.2238(2) 0.0330(8) Uani 1 1 d . . . . .
H123 H 1.1432 -0.0028 0.1924 0.040 Uiso 1 1 calc R . . . .
C124 C 1.1148(4) 0.1357(3) 0.1933(2) 0.0386(10) Uani 1 1 d . . . . .
H124 H 1.1079 0.1490 0.1413 0.046 Uiso 1 1 calc R . . . .
C125 C 1.1048(3) 0.2048(3) 0.2383(2) 0.0329(8) Uani 1 1 d . . . . .
H125 H 1.0927 0.2653 0.2169 0.039 Uiso 1 1 calc R . . . .
C126 C 1.1410(3) -0.1822(3) 0.6859(2) 0.0332(9) Uani 1 1 d . . . . .
H12A H 1.1645 -0.2323 0.6507 0.050 Uiso 1 1 calc GR . . . .
H12B H 1.0717 -0.1727 0.7103 0.050 Uiso 1 1 calc GR . . . .
H12C H 1.1903 -0.1994 0.7239 0.050 Uiso 1 1 calc GR . . . .
C127 C 1.1801(3) -0.1340(3) 0.2897(2) 0.0335(9) Uani 1 1 d . . . . .
H12D H 1.2391 -0.1431 0.2519 0.050 Uiso 1 1 calc GR . . . .
H12E H 1.1172 -0.1195 0.2648 0.050 Uiso 1 1 calc GR . . . .
H12F H 1.1951 -0.1913 0.3212 0.050 Uiso 1 1 calc GR . . . .
P1 P 0.82067(8) 0.52674(7) 0.15858(5) 0.02571(19) Uani 1 1 d . . . . .
C41 C 0.9542(3) 0.4532(3) 0.1304(2) 0.0284(8) Uani 1 1 d . . . . .
C42 C 0.9824(4) 0.3829(3) 0.0798(2) 0.0437(11) Uani 1 1 d . . . . .
H42 H 0.9302 0.3725 0.0590 0.052 Uiso 1 1 calc R . . . .
C43 C 1.0871(5) 0.3284(4) 0.0601(3) 0.0579(15) Uani 1 1 d . . . . .
H43 H 1.1061 0.2801 0.0261 0.070 Uiso 1 1 calc R . . . .
C44 C 1.1618(4) 0.3426(4) 0.0882(3) 0.0571(15) Uani 1 1 d . . . . .
H44 H 1.2327 0.3061 0.0717 0.068 Uiso 1 1 calc R . . . .
C45 C 1.1394(5) 0.4068(5) 0.1388(4) 0.0720(18) Uani 1 1 d . . . . .
H45 H 1.1938 0.4135 0.1597 0.086 Uiso 1 1 calc R . . . .
C46 C 1.0331(4) 0.4648(3) 0.1610(3) 0.0434(11) Uani 1 1 d . . . . .
H46 H 1.0161 0.5111 0.1964 0.052 Uiso 1 1 calc R . . . .
C51 C 0.8012(3) 0.5193(3) 0.2592(2) 0.0273(7) Uani 1 1 d . . . . .
C52 C 0.8458(3) 0.4318(3) 0.2965(2) 0.0338(9) Uani 1 1 d . . . . .
H52 H 0.8858 0.3775 0.2690 0.041 Uiso 1 1 calc R . . . .
C53 C 0.8314(4) 0.4250(3) 0.3738(2) 0.0413(10) Uani 1 1 d . . . . .
H53 H 0.8608 0.3657 0.3993 0.050 Uiso 1 1 calc R . . . .
C54 C 0.7746(4) 0.5042(3) 0.4139(2) 0.0429(11) Uani 1 1 d . . . . .
H54 H 0.7657 0.4991 0.4669 0.051 Uiso 1 1 calc R . . . .
C55 C 0.7304(4) 0.5909(3) 0.3771(3) 0.0466(11) Uani 1 1 d . . . . .
H55 H 0.6913 0.6451 0.4050 0.056 Uiso 1 1 calc R . . . .
C56 C 0.7433(4) 0.5985(3) 0.2997(2) 0.0395(10) Uani 1 1 d . . . . .
H56 H 0.7125 0.6577 0.2743 0.047 Uiso 1 1 calc R . . . .
C61 C 0.7901(3) 0.6469(3) 0.1294(2) 0.0330(9) Uani 1 1 d . . . . .
C62 C 0.8601(4) 0.6860(3) 0.1326(3) 0.0450(11) Uani 1 1 d . . . . .
H62 H 0.9264 0.6489 0.1499 0.054 Uiso 1 1 calc R . . . .
C63 C 0.8341(5) 0.7790(4) 0.1108(3) 0.0567(15) Uani 1 1 d . . . . .
H63 H 0.8829 0.8054 0.1121 0.068 Uiso 1 1 calc R . . . .
C64 C 0.7372(5) 0.8329(3) 0.0873(3) 0.0605(16) Uani 1 1 d . . . . .
H64 H 0.7186 0.8970 0.0734 0.073 Uiso 1 1 calc R . . . .
C65 C 0.6667(5) 0.7946(4) 0.0838(3) 0.0658(16) Uani 1 1 d . . . . .
H65 H 0.6003 0.8320 0.0668 0.079 Uiso 1 1 calc R . . . .
C66 C 0.6931(4) 0.7012(3) 0.1052(3) 0.0520(12) Uani 1 1 d . . . . .
H66 H 0.6446 0.6748 0.1032 0.062 Uiso 1 1 calc R . . . .
C71 C 0.7369(3) 0.4902(3) 0.1172(2) 0.0337(9) Uani 1 1 d . . . . .
C72 C 0.7391(4) 0.4935(3) 0.0397(3) 0.0445(11) Uani 1 1 d . . . . .
H72 H 0.7843 0.5158 0.0094 0.053 Uiso 1 1 calc R . . . .
C73 C 0.6760(4) 0.4645(4) 0.0066(3) 0.0553(13) Uani 1 1 d . . . . .
H73 H 0.6778 0.4663 -0.0463 0.066 Uiso 1 1 calc R . . . .
C74 C 0.6100(4) 0.4326(4) 0.0517(3) 0.0566(14) Uani 1 1 d . . . . .
H74 H 0.5666 0.4121 0.0294 0.068 Uiso 1 1 calc R . . . .
C75 C 0.6064(4) 0.4304(4) 0.1290(3) 0.0510(13) Uani 1 1 d . . . . .
H75 H 0.5610 0.4083 0.1593 0.061 Uiso 1 1 calc R . . . .
C76 C 0.6695(4) 0.4606(3) 0.1624(3) 0.0420(10) Uani 1 1 d . . . . .
H76 H 0.6662 0.4608 0.2153 0.050 Uiso 1 1 calc R . . . .
O5S O 0.8863(6) 0.2398(4) 0.9707(3) 0.130(2) Uani 1 1 d . . . . .
O3S O 1.3189(6) -0.2206(4) 1.0466(3) 0.119(2) Uani 1 1 d . . . . .
O4S O 0.9642(5) -0.0664(4) 0.9826(3) 0.1149(19) Uani 1 1 d . . . . .
O2S O 1.5184(5) -0.2405(3) 0.9588(3) 0.1008(18) Uani 1 1 d . . . . .
O1S O 1.4492(4) -0.0471(3) 0.9702(3) 0.0752(12) Uani 1 1 d . . . . .
O6S O 1.2501(4) -0.0270(4) 0.0367(4) 0.127(2) Uani 1 1 d . . . . .

loop_
_atom_site_aniso_label
_atom_site_aniso_U_11
_atom_site_aniso_U_22
_atom_site_aniso_U_33
_atom_site_aniso_U_23
_atom_site_aniso_U_13
_atom_site_aniso_U_12
Re1 0.02515(7) 0.01560(6) 0.02646(8) -0.00035(5) 0.00055(5) -0.00776(5)
N31 0.0351(19) 0.0357(19) 0.045(2) -0.0144(16) 0.0058(16) -0.0116(15)
N32 0.038(2) 0.041(2) 0.042(2) 0.0061(16) -0.0011(16) -0.0218(17)
N33 0.044(2) 0.041(2) 0.053(2) 0.0134(18) -0.0130(19) -0.0157(18)
N34 0.061(3) 0.050(2) 0.068(3) 0.018(2) -0.007(2) -0.038(2)
N35 0.0320(19) 0.046(2) 0.049(2) -0.0210(18) 0.0019(17) -0.0138(16)
N36 0.038(2) 0.0343(18) 0.041(2) 0.0028(15) -0.0057(16) -0.0163(16)
N37 0.039(2) 0.0316(18) 0.043(2) 0.0110(15) -0.0068(16) -0.0140(15)
C31 0.0241(18) 0.0171(15) 0.035(2) -0.0001(14) -0.0011(15) -0.0050(13)
C32 0.033(2) 0.0228(17) 0.0277(19) 0.0050(14) -0.0026(16) -0.0130(15)
C33 0.030(2) 0.0271(18) 0.037(2) 0.0042(16) -0.0006(17) -0.0133(16)
C34 0.035(2) 0.0302(19) 0.040(2) 0.0027(17) -0.0047(18) -0.0166(17)
C35 0.0251(18) 0.0262(17) 0.0306(19) -0.0038(14) -0.0015(15) -0.0120(15)
C36 0.030(2) 0.0214(16) 0.0289(19) -0.0002(14) -0.0010(15) -0.0112(15)
C37 0.0245(18) 0.0244(17) 0.032(2) -0.0031(15) 0.0022(15) -0.0121(14)
Mn2 0.0239(3) 0.0171(2) 0.0242(3) -0.00333(19) -0.0031(2) -0.0081(2)
O21 0.0315(14) 0.0237(12) 0.0238(13) -0.0021(10) -0.0026(11) -0.0131(11)
O22 0.0305(13) 0.0188(11) 0.0230(12) -0.0027(9) -0.0051(10) -0.0092(10)
O23 0.0287(13) 0.0196(11) 0.0276(13) -0.0004(10) -0.0047(11) -0.0099(10)
O24 0.0279(14) 0.0258(13) 0.0450(17) 0.0067(11) -0.0109(12) -0.0141(11)
O25 0.0390(16) 0.0327(14) 0.0311(15) 0.0022(11) -0.0001(12) -0.0185(13)
O26 0.0438(16) 0.0243(13) 0.0282(14) -0.0065(10) -0.0026(12) -0.0153(12)
N21 0.0259(16) 0.0234(15) 0.0345(18) -0.0096(13) -0.0019(13) -0.0080(12)
N22 0.0234(15) 0.0165(13) 0.0365(18) -0.0006(12) -0.0074(13) -0.0081(11)
C210 0.0168(15) 0.0228(16) 0.0267(18) -0.0022(13) -0.0028(13) -0.0090(13)
C211 0.0210(17) 0.0236(16) 0.0292(19) -0.0030(14) -0.0033(14) -0.0094(14)
C212 0.033(2) 0.038(2) 0.029(2) -0.0085(16) -0.0024(16) -0.0168(17)
C213 0.042(2) 0.050(2) 0.0234(19) 0.0015(17) -0.0076(17) -0.022(2)
C214 0.036(2) 0.033(2) 0.032(2) 0.0090(16) -0.0092(17) -0.0145(17)
C215 0.0232(17) 0.0237(16) 0.0283(18) 0.0002(14) -0.0054(14) -0.0101(14)
C216 0.0182(16) 0.0166(15) 0.0312(19) 0.0059(13) -0.0057(14) -0.0078(12)
C217 0.047(2) 0.0225(18) 0.043(2) -0.0016(16) -0.0105(19) -0.0195(17)
C218 0.037(2) 0.0263(19) 0.047(3) -0.0054(17) -0.0069(19) -0.0117(17)
C219 0.0278(19) 0.0314(19) 0.034(2) -0.0148(16) 0.0007(16) -0.0126(16)
C220 0.0253(18) 0.040(2) 0.0284(19) -0.0093(16) 0.0019(15) -0.0176(16)
C221 0.0191(16) 0.0351(19) 0.0241(18) -0.0045(14) 0.0000(14) -0.0139(15)
C222 0.0225(18) 0.036(2) 0.0295(19) -0.0014(15) -0.0015(15) -0.0156(15)
C223 0.039(2) 0.049(2) 0.030(2) 0.0037(18) -0.0013(18) -0.024(2)
C224 0.054(3) 0.073(3) 0.024(2) -0.008(2) 0.002(2) -0.037(3)
C225 0.043(2) 0.058(3) 0.031(2) -0.013(2) 0.0005(19) -0.030(2)
C226 0.038(2) 0.0294(19) 0.042(2) -0.0148(17) 0.0002(18) -0.0159(17)
C227 0.035(2) 0.034(2) 0.042(2) 0.0082(17) -0.0022(18) -0.0193(18)
Mn1 0.0241(3) 0.0158(2) 0.0239(3) -0.00147(19) 0.0007(2) -0.0090(2)
O11 0.0297(13) 0.0183(11) 0.0268(13) 0.0005(9) 0.0012(10) -0.0109(10)
O12 0.0276(13) 0.0160(11) 0.0236(12) 0.0003(9) -0.0028(10) -0.0075(10)
O13 0.0250(13) 0.0222(12) 0.0272(13) -0.0012(10) -0.0018(10) -0.0091(10)
O14 0.0253(13) 0.0267(13) 0.0434(16) -0.0100(11) 0.0024(12) -0.0128(11)
O15 0.0389(15) 0.0195(12) 0.0290(14) -0.0015(10) -0.0046(11) -0.0127(11)
O16 0.0397(16) 0.0243(13) 0.0281(14) 0.0022(10) -0.0001(12) -0.0151(12)
N11 0.0262(16) 0.0219(14) 0.0320(17) -0.0053(12) 0.0034(13) -0.0113(12)
N12 0.0259(15) 0.0156(13) 0.0316(17) 0.0010(11) -0.0018(13) -0.0084(11)
C110 0.0179(16) 0.0272(17) 0.0239(17) -0.0013(13) 0.0016(13) -0.0121(13)
C111 0.0203(17) 0.0257(17) 0.0312(19) 0.0007(14) -0.0034(14) -0.0120(14)
C112 0.035(2) 0.036(2) 0.028(2) 0.0069(16) -0.0053(16) -0.0179(17)
C113 0.045(2) 0.051(3) 0.0219(19) -0.0028(17) -0.0045(17) -0.025(2)
C114 0.037(2) 0.039(2) 0.031(2) -0.0054(16) -0.0027(17) -0.0207(18)
C115 0.0224(17) 0.0296(18) 0.0259(18) -0.0046(14) -0.0003(14) -0.0139(14)
C116 0.0259(18) 0.0252(17) 0.0293(19) -0.0091(14) -0.0006(15) -0.0094(14)
C117 0.051(3) 0.0211(18) 0.040(2) -0.0071(16) 0.002(2) -0.0150(18)
C118 0.046(2) 0.0252(18) 0.042(2) -0.0026(16) -0.0035(19) -0.0198(18)
C119 0.0233(17) 0.0185(16) 0.037(2) 0.0028(14) -0.0012(15) -0.0090(14)
C120 0.0238(17) 0.0220(16) 0.0273(18) 0.0015(13) 0.0001(14) -0.0113(14)
C121 0.0169(15) 0.0190(15) 0.0259(17) 0.0013(13) -0.0013(13) -0.0081(12)
C122 0.0206(16) 0.0204(16) 0.0307(19) 0.0000(13) -0.0003(14) -0.0095(13)
C123 0.040(2) 0.032(2) 0.029(2) -0.0050(16) -0.0006(17) -0.0178(17)
C124 0.056(3) 0.040(2) 0.024(2) 0.0043(17) -0.0036(19) -0.026(2)
C125 0.040(2) 0.0285(19) 0.031(2) 0.0072(15) -0.0014(17) -0.0172(17)
C126 0.036(2) 0.0264(18) 0.039(2) 0.0082(16) -0.0062(18) -0.0159(16)
C127 0.038(2) 0.0242(18) 0.041(2) -0.0066(16) -0.0061(18) -0.0140(16)
P1 0.0275(5) 0.0263(4) 0.0235(5) -0.0005(4) -0.0005(4) -0.0120(4)
C41 0.0294(19) 0.0269(18) 0.0260(18) -0.0020(14) 0.0024(15) -0.0102(15)
C42 0.054(3) 0.041(2) 0.029(2) -0.0070(18) -0.005(2) -0.012(2)
C43 0.066(4) 0.054(3) 0.028(2) -0.007(2) 0.009(2) -0.002(3)
C44 0.038(3) 0.049(3) 0.054(3) 0.014(2) 0.018(2) 0.001(2)
C45 0.043(3) 0.078(4) 0.088(5) 0.009(4) 0.004(3) -0.024(3)
C46 0.038(2) 0.034(2) 0.065(3) -0.004(2) -0.008(2) -0.0209(19)
C51 0.0282(19) 0.0290(18) 0.0247(18) -0.0016(14) 0.0007(15) -0.0128(15)
C52 0.037(2) 0.031(2) 0.029(2) -0.0009(15) -0.0020(17) -0.0097(17)
C53 0.046(3) 0.042(2) 0.033(2) 0.0104(18) -0.0032(19) -0.018(2)
C54 0.054(3) 0.055(3) 0.0204(19) -0.0028(18) 0.0052(19) -0.026(2)
C55 0.056(3) 0.042(2) 0.035(2) -0.0136(19) 0.012(2) -0.016(2)
C56 0.046(3) 0.032(2) 0.033(2) -0.0040(17) 0.0064(19) -0.0118(19)
C61 0.043(2) 0.0265(18) 0.0256(19) -0.0001(15) 0.0005(17) -0.0124(17)
C62 0.068(3) 0.040(2) 0.038(2) 0.0088(19) -0.020(2) -0.030(2)
C63 0.104(5) 0.044(3) 0.036(3) 0.003(2) -0.019(3) -0.042(3)
C64 0.106(5) 0.028(2) 0.037(3) -0.0036(19) -0.009(3) -0.016(3)
C65 0.064(4) 0.037(3) 0.070(4) 0.005(2) -0.010(3) 0.004(3)
C66 0.042(3) 0.044(3) 0.058(3) 0.004(2) -0.004(2) -0.008(2)
C71 0.032(2) 0.036(2) 0.037(2) 0.0022(17) -0.0061(17) -0.0180(17)
C72 0.047(3) 0.059(3) 0.037(2) 0.003(2) -0.006(2) -0.031(2)
C73 0.056(3) 0.069(3) 0.047(3) -0.002(2) -0.020(2) -0.029(3)
C74 0.050(3) 0.050(3) 0.081(4) 0.001(3) -0.033(3) -0.025(2)
C75 0.035(2) 0.051(3) 0.078(4) 0.004(3) -0.011(2) -0.029(2)
C76 0.037(2) 0.052(3) 0.044(3) 0.001(2) -0.004(2) -0.025(2)
O5S 0.161(6) 0.083(4) 0.103(4) 0.032(3) 0.000(4) -0.020(4)
O3S 0.173(6) 0.074(3) 0.089(4) 0.012(3) 0.005(4) -0.038(4)
O4S 0.127(5) 0.092(4) 0.117(5) 0.011(3) -0.040(4) -0.033(4)
O2S 0.132(5) 0.072(3) 0.082(3) -0.034(3) -0.030(3) -0.014(3)
O1S 0.090(3) 0.056(2) 0.082(3) 0.001(2) -0.017(2) -0.031(2)
O6S 0.082(4) 0.076(4) 0.194(7) 0.022(4) 0.016(4) -0.017(3)

loop_
_atom_type_symbol
_atom_type_description
_atom_type_scat_dispersion_real
_atom_type_scat_dispersion_imag
_atom_type_scat_source
C C 0.0033 0.0016 'International Tables Vol C Tables 4.2.6.8 and 6.1.1.4'
H H 0.0000 0.0000 'International Tables Vol C Tables 4.2.6.8 and 6.1.1.4'
Mn Mn 0.3368 0.7283 'International Tables Vol C Tables 4.2.6.8 and 6.1.1.4'
N N 0.0061 0.0033 'International Tables Vol C Tables 4.2.6.8 and 6.1.1.4'
O O 0.0106 0.0060 'International Tables Vol C Tables 4.2.6.8 and 6.1.1.4'
P P 0.1023 0.0942 'International Tables Vol C Tables 4.2.6.8 and 6.1.1.4'
Re Re -1.0185 7.2310 'International Tables Vol C Tables 4.2.6.8 and 6.1.1.4'

loop_
_geom_angle_atom_site_label_1
_geom_angle_atom_site_label_2
_geom_angle_atom_site_label_3
_geom_angle
_geom_angle_site_symmetry_1
_geom_angle_site_symmetry_3
C31 Re1 C32 85.62(14) . .
C31 Re1 C33 95.21(15) . .
C31 Re1 C34 90.64(15) . .
C31 Re1 C35 175.46(15) . .
C31 Re1 C36 89.33(14) . .
C31 Re1 C37 86.85(14) . .
C32 Re1 C36 145.46(14) . .
C33 Re1 C32 71.11(14) . .
C33 Re1 C34 72.28(15) . .
C33 Re1 C36 143.43(14) . .
C34 Re1 C32 142.67(15) . .
C34 Re1 C36 71.40(15) . .
C35 Re1 C32 93.03(14) . .
C35 Re1 C33 88.45(15) . .
C35 Re1 C34 93.05(15) . .
C35 Re1 C36 89.33(14) . .
C37 Re1 C32 72.75(14) . .
C37 Re1 C33 143.51(14) . .
C37 Re1 C34 144.20(15) . .
C37 Re1 C35 88.61(14) . .
C37 Re1 C36 72.87(14) . .
N31 C31 Re1 175.6(3) . .
N32 C32 Re1 176.1(3) . .
N33 C33 Re1 178.2(4) . .
N34 C34 Re1 177.9(4) . .
N35 C35 Re1 179.3(4) . .
N36 C36 Re1 179.8(4) . .
N37 C37 Re1 179.4(4) . .
O21 Mn2 O23 91.62(10) . .
O21 Mn2 O24 92.63(11) . .
O21 Mn2 N21 92.17(12) . .
O21 Mn2 N22 174.30(12) . .
O22 Mn2 O21 93.45(11) . .
O22 Mn2 O23 91.17(10) . .
O22 Mn2 O24 93.60(11) . .
O22 Mn2 N21 174.35(12) . .
O22 Mn2 N22 91.26(12) . .
O24 Mn2 O23 173.41(9) . .
N21 Mn2 O23 89.14(11) . .
N21 Mn2 O24 85.66(11) . .
N22 Mn2 O23 85.07(11) . .
N22 Mn2 O24 90.28(11) . .
N22 Mn2 N21 83.15(13) . .
C221 O21 Mn2 129.1(2) . .
C210 O22 Mn2 129.0(2) . .
Mn2 O23 H23A 109.5 . .
Mn2 O23 H23B 109.8 . .
H23A O23 H23B 109.1 . .
Mn2 O24 H24A 109.8 . .
Mn2 O24 H24B 109.9 . .
H24A O24 H24B 108.5 . .
C222 O25 C227 117.1(3) . .
C211 O26 C226 117.7(3) . .
C218 N21 Mn2 112.9(2) . .
C219 N21 Mn2 125.8(3) . .
C219 N21 C218 121.2(3) . .
C216 N22 Mn2 125.7(2) . .
C216 N22 C217 122.0(3) . .
C217 N22 Mn2 112.3(2) . .
O22 C210 C211 117.8(3) . .
O22 C210 C215 124.4(3) . .
C215 C210 C211 117.8(3) . .
O26 C211 C210 113.7(3) . .
O26 C211 C212 125.1(3) . .
C212 C211 C210 121.2(3) . .
C211 C212 H212 119.8 . .
C211 C212 C213 120.4(3) . .
C213 C212 H212 119.8 . .
C212 C213 H213 120.1 . .
C214 C213 C212 119.7(4) . .
C214 C213 H213 120.1 . .
C213 C214 H214 119.5 . .
C213 C214 C215 121.0(4) . .
C215 C214 H214 119.5 . .
C210 C215 C214 119.8(3) . .
C210 C215 C216 121.6(3) . .
C214 C215 C216 118.4(3) . .
N22 C216 C215 126.4(3) . .
N22 C216 H216 116.8 . .
C215 C216 H216 116.8 . .
N22 C217 H21A 110.1 . .
N22 C217 H21B 110.1 . .
N22 C217 C218 108.0(3) . .
H21A C217 H21B 108.4 . .
C218 C217 H21A 110.1 . .
C218 C217 H21B 110.1 . .
N21 C218 C217 107.3(3) . .
N21 C218 H21C 110.2 . .
N21 C218 H21D 110.2 . .
C217 C218 H21C 110.2 . .
C217 C218 H21D 110.2 . .
H21C C218 H21D 108.5 . .
N21 C219 H219 117.0 . .
N21 C219 C220 126.1(3) . .
C220 C219 H219 117.0 . .
C221 C220 C219 122.5(3) . .
C221 C220 C225 119.5(4) . .
C225 C220 C219 118.0(4) . .
O21 C221 C220 124.3(3) . .
O21 C221 C222 117.2(3) . .
C220 C221 C222 118.5(3) . .
O25 C222 C221 114.3(3) . .
O25 C222 C223 125.3(4) . .
C223 C222 C221 120.4(4) . .
C222 C223 H223 119.9 . .
C222 C223 C224 120.3(4) . .
C224 C223 H223 119.9 . .
C223 C224 H224 119.6 . .
C225 C224 C223 120.8(4) . .
C225 C224 H224 119.6 . .
C220 C225 H225 119.8 . .
C224 C225 C220 120.5(4) . .
C224 C225 H225 119.8 . .
O26 C226 H22A 109.5 . .
O26 C226 H22B 109.5 . .
O26 C226 H22C 109.5 . .
H22A C226 H22B 109.5 . .
H22A C226 H22C 109.5 . .
H22B C226 H22C 109.5 . .
O25 C227 H22D 109.5 . .
O25 C227 H22E 109.5 . .
O25 C227 H22F 109.5 . .
H22D C227 H22E 109.5 . .
H22D C227 H22F 109.5 . .
H22E C227 H22F 109.5 . .
O11 Mn1 O13 91.52(10) . .
O11 Mn1 O14 94.14(11) . .
O11 Mn1 N11 92.23(12) . .
O11 Mn1 N12 173.90(12) . .
O12 Mn1 O11 93.71(10) . .
O12 Mn1 O13 89.17(10) . .
O12 Mn1 O14 88.41(10) . .
O12 Mn1 N11 173.76(12) . .
O12 Mn1 N12 91.61(11) . .
O14 Mn1 O13 173.97(10) . .
N11 Mn1 O13 92.58(11) . .
N11 Mn1 O14 89.26(11) . .
N12 Mn1 O13 85.56(11) . .
N12 Mn1 O14 88.99(11) . .
N12 Mn1 N11 82.56(13) . .
C110 O11 Mn1 129.0(2) . .
C121 O12 Mn1 128.4(2) . .
Mn1 O13 H13A 109.8 . .
Mn1 O13 H13B 109.6 . .
H13A O13 H13B 108.9 . .
Mn1 O14 H14A 110.4 . .
Mn1 O14 H14B 109.8 . .
H14A O14 H14B 108.5 . .
C122 O15 C127 116.9(3) . .
C111 O16 C126 116.8(3) . .
C116 N11 Mn1 125.8(2) . .
C116 N11 C117 120.8(3) . .
C117 N11 Mn1 113.1(2) . .
C118 N12 Mn1 112.4(2) . .
C119 N12 Mn1 126.0(2) . .
C119 N12 C118 121.6(3) . .
O11 C110 C111 117.9(3) . .
O11 C110 C115 124.2(3) . .
C115 C110 C111 117.9(3) . .
O16 C111 C110 113.8(3) . .
O16 C111 C112 125.5(3) . .
C112 C111 C110 120.7(3) . .
C111 C112 H112 119.6 . .
C111 C112 C113 120.8(4) . .
C113 C112 H112 119.6 . .
C112 C113 H113 119.9 . .
C114 C113 C112 120.2(4) . .
C114 C113 H113 119.9 . .
C113 C114 H114 119.8 . .
C113 C114 C115 120.4(4) . .
C115 C114 H114 119.8 . .
C110 C115 C114 120.0(3) . .
C110 C115 C116 122.6(3) . .
C114 C115 C116 117.4(3) . .
N11 C116 C115 126.1(3) . .
N11 C116 H116 117.0 . .
C115 C116 H116 117.0 . .
N11 C117 H11A 110.1 . .
N11 C117 H11B 110.1 . .
N11 C117 C118 108.2(3) . .
H11A C117 H11B 108.4 . .
C118 C117 H11A 110.1 . .
C118 C117 H11B 110.1 . .
N12 C118 C117 107.3(3) . .
N12 C118 H11C 110.3 . .
N12 C118 H11D 110.3 . .
C117 C118 H11C 110.3 . .
C117 C118 H11D 110.3 . .
H11C C118 H11D 108.5 . .
N12 C119 H119 117.4 . .
N12 C119 C120 125.3(3) . .
C120 C119 H119 117.4 . .
C121 C120 C119 121.8(3) . .
C125 C120 C119 118.3(3) . .
C125 C120 C121 119.8(3) . .
O12 C121 C120 124.4(3) . .
O12 C121 C122 117.9(3) . .
C120 C121 C122 117.8(3) . .
O15 C122 C121 113.4(3) . .
O15 C122 C123 125.3(3) . .
C123 C122 C121 121.3(3) . .
C122 C123 H123 120.0 . .
C122 C123 C124 120.0(3) . .
C124 C123 H123 120.0 . .
C123 C124 H124 119.9 . .
C125 C124 C123 120.1(4) . .
C125 C124 H124 119.9 . .
C120 C125 H125 119.5 . .
C124 C125 C120 121.0(4) . .
C124 C125 H125 119.5 . .
O16 C126 H12A 109.5 . .
O16 C126 H12B 109.5 . .
O16 C126 H12C 109.5 . .
H12A C126 H12B 109.5 . .
H12A C126 H12C 109.5 . .
H12B C126 H12C 109.5 . .
O15 C127 H12D 109.5 . .
O15 C127 H12E 109.5 . .
O15 C127 H12F 109.5 . .
H12D C127 H12E 109.5 . .
H12D C127 H12F 109.5 . .
H12E C127 H12F 109.5 . .
C41 P1 C51 108.13(18) . .
C41 P1 C61 111.12(19) . .
C51 P1 C61 108.19(17) . .
C71 P1 C41 109.67(19) . .
C71 P1 C51 111.34(19) . .
C71 P1 C61 108.4(2) . .
C42 C41 P1 122.3(3) . .
C46 C41 P1 119.3(3) . .
C46 C41 C42 118.4(4) . .
C41 C42 H42 120.2 . .
C43 C42 C41 119.6(5) . .
C43 C42 H42 120.2 . .
C42 C43 H43 119.5 . .
C44 C43 C42 121.1(5) . .
C44 C43 H43 119.5 . .
C43 C44 H44 119.0 . .
C45 C44 C43 121.9(5) . .
C45 C44 H44 119.0 . .
C44 C45 H45 120.4 . .
C44 C45 C46 119.3(6) . .
C46 C45 H45 120.4 . .
C41 C46 C45 119.6(5) . .
C41 C46 H46 120.2 . .
C45 C46 H46 120.2 . .
C52 C51 P1 119.0(3) . .
C56 C51 P1 121.1(3) . .
C56 C51 C52 120.0(4) . .
C51 C52 H52 120.2 . .
C53 C52 C51 119.6(4) . .
C53 C52 H52 120.2 . .
C52 C53 H53 119.9 . .
C54 C53 C52 120.2(4) . .
C54 C53 H53 119.9 . .
C53 C54 H54 119.8 . .
C53 C54 C55 120.4(4) . .
C55 C54 H54 119.8 . .
C54 C55 H55 120.0 . .
C54 C55 C56 119.9(4) . .
C56 C55 H55 120.0 . .
C51 C56 H56 120.0 . .
C55 C56 C51 119.9(4) . .
C55 C56 H56 120.0 . .
C62 C61 P1 121.6(3) . .
C62 C61 C66 119.8(4) . .
C66 C61 P1 118.6(4) . .
C61 C62 H62 119.8 . .
C61 C62 C63 120.4(5) . .
C63 C62 H62 119.8 . .
C62 C63 H63 120.2 . .
C64 C63 C62 119.5(5) . .
C64 C63 H63 120.2 . .
C63 C64 H64 119.7 . .
C63 C64 C65 120.5(5) . .
C65 C64 H64 119.7 . .
C64 C65 H65 120.1 . .
C64 C65 C66 119.9(5) . .
C66 C65 H65 120.1 . .
C61 C66 C65 119.8(5) . .
C61 C66 H66 120.1 . .
C65 C66 H66 120.1 . .
C72 C71 P1 119.5(3) . .
C76 C71 P1 119.7(3) . .
C76 C71 C72 120.8(4) . .
C71 C72 H72 119.8 . .
C73 C72 C71 120.5(4) . .
C73 C72 H72 119.8 . .
C72 C73 H73 120.5 . .
C72 C73 C74 119.0(5) . .
C74 C73 H73 120.5 . .
C73 C74 H74 119.6 . .
C73 C74 C75 120.8(4) . .
C75 C74 H74 119.6 . .
C74 C75 H75 119.9 . .
C74 C75 C76 120.1(5) . .
C76 C75 H75 119.9 . .
C71 C76 C75 118.8(5) . .
C71 C76 H76 120.6 . .
C75 C76 H76 120.6 . .

loop_
_geom_bond_atom_site_label_1
_geom_bond_atom_site_label_2
_geom_bond_distance
_geom_bond_site_symmetry_2
Re1 C31 2.099(4) .
Re1 C32 2.108(4) .
Re1 C33 2.105(4) .
Re1 C34 2.108(4) .
Re1 C35 2.102(4) .
Re1 C36 2.108(4) .
Re1 C37 2.101(4) .
N31 C31 1.147(5) .
N32 C32 1.144(5) .
N33 C33 1.154(5) .
N34 C34 1.140(5) .
N35 C35 1.154(5) .
N36 C36 1.148(5) .
N37 C37 1.147(5) .
Mn2 O21 1.878(3) .
Mn2 O22 1.877(2) .
Mn2 O23 2.334(3) .
Mn2 O24 2.279(3) .
Mn2 N21 1.985(3) .
Mn2 N22 1.974(3) .
O21 C221 1.320(4) .
O22 C210 1.324(4) .
O23 H23A 0.8580 .
O23 H23B 0.8589 .
O24 H24A 0.8664 .
O24 H24B 0.8671 .
O25 C222 1.359(5) .
O25 C227 1.435(5) .
O26 C211 1.367(4) .
O26 C226 1.425(4) .
N21 C218 1.494(5) .
N21 C219 1.283(5) .
N22 C216 1.290(5) .
N22 C217 1.483(4) .
C210 C211 1.416(5) .
C210 C215 1.408(5) .
C211 C212 1.375(5) .
C212 H212 0.9500 .
C212 C213 1.395(6) .
C213 H213 0.9500 .
C213 C214 1.368(6) .
C214 H214 0.9500 .
C214 C215 1.410(5) .
C215 C216 1.421(5) .
C216 H216 0.9500 .
C217 H21A 0.9900 .
C217 H21B 0.9900 .
C217 C218 1.507(6) .
C218 H21C 0.9900 .
C218 H21D 0.9900 .
C219 H219 0.9500 .
C219 C220 1.428(6) .
C220 C221 1.416(5) .
C220 C225 1.422(6) .
C221 C222 1.417(5) .
C222 C223 1.379(6) .
C223 H223 0.9500 .
C223 C224 1.406(6) .
C224 H224 0.9500 .
C224 C225 1.348(7) .
C225 H225 0.9500 .
C226 H22A 0.9800 .
C226 H22B 0.9800 .
C226 H22C 0.9800 .
C227 H22D 0.9800 .
C227 H22E 0.9800 .
C227 H22F 0.9800 .
Mn1 O11 1.883(2) .
Mn1 O12 1.872(2) .
Mn1 O13 2.356(3) .
Mn1 O14 2.272(3) .
Mn1 N11 1.978(3) .
Mn1 N12 1.974(3) .
O11 C110 1.322(4) .
O12 C121 1.311(4) .
O13 H13A 0.8582 .
O13 H13B 0.8591 .
O14 H14A 0.8660 .
O14 H14B 0.8664 .
O15 C122 1.363(4) .
O15 C127 1.432(4) .
O16 C111 1.363(4) .
O16 C126 1.433(4) .
N11 C116 1.286(5) .
N11 C117 1.477(5) .
N12 C118 1.476(5) .
N12 C119 1.280(5) .
C110 C111 1.420(5) .
C110 C115 1.413(5) .
C111 C112 1.373(5) .
C112 H112 0.9500 .
C112 C113 1.400(6) .
C113 H113 0.9500 .
C113 C114 1.359(6) .
C114 H114 0.9500 .
C114 C115 1.422(5) .
C115 C116 1.425(5) .
C116 H116 0.9500 .
C117 H11A 0.9900 .
C117 H11B 0.9900 .
C117 C118 1.492(6) .
C118 H11C 0.9900 .
C118 H11D 0.9900 .
C119 H119 0.9500 .
C119 C120 1.439(5) .
C120 C121 1.419(5) .
C120 C125 1.404(5) .
C121 C122 1.421(5) .
C122 C123 1.375(5) .
C123 H123 0.9500 .
C123 C124 1.405(6) .
C124 H124 0.9500 .
C124 C125 1.370(6) .
C125 H125 0.9500 .
C126 H12A 0.9800 .
C126 H12B 0.9800 .
C126 H12C 0.9800 .
C127 H12D 0.9800 .
C127 H12E 0.9800 .
C127 H12F 0.9800 .
P1 C41 1.791(4) .
P1 C51 1.801(4) .
P1 C61 1.802(4) .
P1 C71 1.786(4) .
C41 C42 1.396(5) .
C41 C46 1.395(6) .
C42 H42 0.9500 .
C42 C43 1.386(7) .
C43 H43 0.9500 .
C43 C44 1.339(8) .
C44 H44 0.9500 .
C44 C45 1.338(9) .
C45 H45 0.9500 .
C45 C46 1.423(7) .
C46 H46 0.9500 .
C51 C52 1.400(5) .
C51 C56 1.388(5) .
C52 H52 0.9500 .
C52 C53 1.384(6) .
C53 H53 0.9500 .
C53 C54 1.381(6) .
C54 H54 0.9500 .
C54 C55 1.387(7) .
C55 H55 0.9500 .
C55 C56 1.387(6) .
C56 H56 0.9500 .
C61 C62 1.382(6) .
C61 C66 1.383(6) .
C62 H62 0.9500 .
C62 C63 1.387(6) .
C63 H63 0.9500 .
C63 C64 1.375(8) .
C64 H64 0.9500 .
C64 C65 1.382(9) .
C65 H65 0.9500 .
C65 C66 1.388(7) .
C66 H66 0.9500 .
C71 C72 1.391(6) .
C71 C76 1.382(6) .
C72 H72 0.9500 .
C72 C73 1.380(7) .
C73 H73 0.9500 .
C73 C74 1.386(8) .
C74 H74 0.9500 .
C74 C75 1.388(8) .
C75 H75 0.9500 .
C75 C76 1.395(6) .
C76 H76 0.9500 .
